data_4003922
loop_
_publ_author_name
'Chen, Wen-Fa'
'Liu, Bin-Wen'
'Pei, Shao-Min'
'Yan, Qiu-Nan'
'Jiang, Xiao-Ming'
'Guo, Guo-Cong'

_publ_section_title
;
 ASb5S8 (A = K, Rb, and Cs): Thermal Switching of Infrared Nonlinear
 Optical Properties across the Crystal/Glass Transformation
;
_journal_issue 10
_journal_name_full 'Chemistry of Materials'
_journal_page_first 3729
_journal_page_last 3735
_journal_paper_doi 10.1021/acs.chemmater.1c00794
_journal_volume 33
_journal_year 2021
_chemical_formula_moiety 'Rb1 S8 Sb5'
_chemical_formula_sum 'Rb2 S16 Sb10'
_chemical_formula_weight 1901.40
_chemical_melting_point ?
_chemical_name_common RbSb5S8
_space_group_crystal_system monoclinic
_space_group_IT_number 7
_space_group_name_Hall 'P -2yac'
_space_group_name_H-M_alt 'P 1 n 1'
_audit_creation_method SHELXL-2013
_cell_angle_alpha 90
_cell_angle_beta 91.822(2)
_cell_angle_gamma 90
_cell_formula_units_Z 2
_cell_length_a 8.1770(2)
_cell_length_b 19.5619(4)
_cell_length_c 9.0795(2)
_cell_measurement_reflns_used 8555
_cell_measurement_temperature 293(2)
_cell_measurement_theta_max 30.3540
_cell_measurement_theta_min 2.0780
_cell_volume 1451.60(6)
_computing_cell_refinement 'CrysAlisPro v40.67a'
_computing_data_collection 'CrysAlisPro v40.67a'
_computing_data_reduction 'CrysAlisPro v40.67a'
_computing_publication_material 'SHELXL-2013 (Sheldrick, 2013)'
_computing_structure_refinement 'SHELXL-2013 (Sheldrick, 2013)'
_computing_structure_solution 'SHELXL-2013 (Sheldrick, 2013)'
_diffrn_ambient_temperature 293(2)
_diffrn_detector_area_resol_mean 28.5714
_diffrn_measured_fraction_theta_full 0.998
_diffrn_measured_fraction_theta_max 0.999
_diffrn_measurement_device_type 'Rigaku Pilatus CCD'
_diffrn_measurement_method CCD_Profile_fitting
_diffrn_radiation_type MoK\a
_diffrn_radiation_wavelength 0.71073
_diffrn_reflns_av_R_equivalents 0.0212
_diffrn_reflns_av_unetI/netI 0.0301
_diffrn_reflns_Laue_measured_fraction_full 0.998
_diffrn_reflns_Laue_measured_fraction_max 0.999
_diffrn_reflns_limit_h_max 8
_diffrn_reflns_limit_h_min -9
_diffrn_reflns_limit_k_max 23
_diffrn_reflns_limit_k_min -18
_diffrn_reflns_limit_l_max 10
_diffrn_reflns_limit_l_min -10
_diffrn_reflns_number 8627
_diffrn_reflns_point_group_measured_fraction_full 0.999
_diffrn_reflns_point_group_measured_fraction_max 0.999
_diffrn_reflns_theta_full 25.242
_diffrn_reflns_theta_max 25.494
_diffrn_reflns_theta_min 2.082
_exptl_absorpt_coefficient_mu 13.628
_exptl_absorpt_correction_T_max 1.00000
_exptl_absorpt_correction_T_min 0.58799
_exptl_absorpt_correction_type multi-scan
_exptl_absorpt_process_details SADABS
_exptl_crystal_colour 'dark red'
_exptl_crystal_density_diffrn 4.350
_exptl_crystal_density_meas ?
_exptl_crystal_description lamellar
_exptl_crystal_F_000 1680
_exptl_crystal_size_max 0.126
_exptl_crystal_size_mid 0.116
_exptl_crystal_size_min 0.076
_refine_diff_density_max 1.246
_refine_diff_density_min -1.955
_refine_diff_density_rms 0.226
_refine_ls_abs_structure_details
;
 Refined as an inversion twin.
;
_refine_ls_abs_structure_Flack 0.032(18)
_refine_ls_extinction_coef 0.00072(11)
_refine_ls_extinction_expression Fc^*^=kFc[1+0.001xFc^2^\l^3^/sin(2\q)]^-1/4^
_refine_ls_goodness_of_fit_ref 1.242
_refine_ls_matrix_type full
_refine_ls_number_parameters 255
_refine_ls_number_reflns 4303
_refine_ls_number_restraints 2
_refine_ls_restrained_S_all 1.241
_refine_ls_R_factor_all 0.0299
_refine_ls_R_factor_gt 0.0291
_refine_ls_shift/su_max 0.001
_refine_ls_shift/su_mean 0.000
_refine_ls_structure_factor_coef Fsqd
_refine_ls_weighting_details
;
 w=1/[\s^2^(Fo^2^)+(0.0465P)^2^]
 where P=(Fo^2^+2Fc^2^)/3
;
_refine_ls_weighting_scheme calc
_refine_ls_wR_factor_gt 0.0813
_refine_ls_wR_factor_ref 0.0817
_reflns_Friedel_coverage 0.992
_reflns_Friedel_fraction_full 1.000
_reflns_Friedel_fraction_max 1.000
_reflns_number_gt 4193
_reflns_number_total 4303
_reflns_threshold_expression 'I > 2\s(I)'
_cod_data_source_file cm1c00794_si_003.cif
_cod_data_source_block RbSb5S8
_cod_depositor_comments
;
The following automatic conversions were performed:

data item '_chemical_melting_point' value 'not measured' was changed
to '?' -- the value is undefined or not given.

data item '_exptl_crystal_density_meas' value 'not measured' was
changed to '?' -- the value is perceived as not measured.

Automatic conversion script
Id: cif_fix_values 7556 2019-12-06 15:28:31Z antanas 

 Adding full bibliography for 4003920--4003922.cif.
;
_cod_original_sg_symbol_H-M 'P n'
_cod_database_code 4003922
_shelx_space_group_comment
;
The symmetry employed for this shelxl refinement is uniquely defined
by the following loop, which should always be used as a source of
symmetry information in preference to the above space-group names.
They are only intended as comments.
;
_shelxl_version_number 2013-2

loop_
_space_group_symop_operation_xyz
'x, y, z'
'x+1/2, -y, z+1/2'

loop_
_atom_site_label
_atom_site_type_symbol
_atom_site_fract_x
_atom_site_fract_y
_atom_site_fract_z
_atom_site_U_iso_or_equiv
_atom_site_adp_type
_atom_site_occupancy
_atom_site_site_symmetry_order
_atom_site_calc_flag
_atom_site_refinement_flags_posn
_atom_site_refinement_flags_adp
_atom_site_refinement_flags_occupancy
_atom_site_disorder_assembly
_atom_site_disorder_group
Rb1 Rb 0.8886(2) 0.06095(7) 0.58390(18) 0.0256(4) Uani 1 1 d . . . . .
Rb2 Rb 1.0866(3) 0.44862(10) 0.8427(2) 0.0536(6) Uani 1 1 d . . . . .
Sb1 Sb 0.76246(12) 0.28705(5) 0.84129(11) 0.0194(2) Uani 1 1 d . . . . .
Sb2 Sb 0.46683(12) 0.15017(5) 0.31294(11) 0.0189(2) Uani 1 1 d . . . . .
Sb3 Sb 1.14728(12) 0.21262(5) 0.03201(10) 0.0181(2) Uani 1 1 d . . . . .
Sb4 Sb 0.96932(13) -0.12704(5) 0.28686(11) 0.0184(2) Uani 1 1 d . . . . .
Sb5 Sb 1.40360(13) 0.37259(5) 0.10908(11) 0.0196(2) Uani 1 1 d . . . . .
Sb6 Sb 1.45898(14) 0.35111(5) 0.54929(13) 0.0254(3) Uani 1 1 d . . . . .
Sb7 Sb 0.80237(13) 0.27348(6) 0.28252(11) 0.0238(3) Uani 1 1 d . . . . .
Sb8 Sb 1.08982(13) 0.24163(5) 0.58872(11) 0.0187(2) Uani 1 1 d . . . . .
Sb9 Sb 1.09703(13) 0.45396(5) 0.37468(12) 0.0208(2) Uani 1 1 d . . . . .
Sb10 Sb 0.86690(15) 0.04654(5) 0.12764(13) 0.0285(3) Uani 1 1 d . . . . .
S1 S 1.3012(5) 0.2759(2) 0.7643(4) 0.0232(9) Uani 1 1 d . . . . .
S2 S 0.9973(5) 0.15912(17) 0.2433(4) 0.0175(8) Uani 1 1 d . . . . .
S3 S 1.6164(5) 0.39055(19) 0.3007(4) 0.0196(8) Uani 1 1 d . . . . .
S4 S 0.9052(5) 0.34127(18) 0.6282(4) 0.0208(8) Uani 1 1 d . . . . .
S5 S 0.2958(5) 0.09777(19) 0.5762(4) 0.0231(9) Uani 1 1 d . . . . .
S6 S 0.6001(5) 0.22345(19) 0.1114(4) 0.0192(8) Uani 1 1 d . . . . .
S7 S 1.2480(5) 0.30321(19) 0.3795(4) 0.0188(8) Uani 1 1 d . . . . .
S8 S 0.9302(5) 0.33548(19) 1.0387(4) 0.0218(8) Uani 1 1 d . . . . .
S9 S 0.9338(5) 0.18008(18) 0.8433(4) 0.0176(8) Uani 1 1 d . . . . .
S10 S 1.5388(5) 0.42002(18) -0.1112(4) 0.0211(8) Uani 1 1 d . . . . .
S11 S 0.6455(5) 0.20898(18) 0.4926(4) 0.0189(8) Uani 1 1 d . . . . .
S12 S 0.6302(5) 0.04318(18) 0.2928(5) 0.0235(9) Uani 1 1 d . . . . .
S13 S 1.3117(5) 0.4642(2) 0.5632(5) 0.0285(10) Uani 1 1 d . . . . .
S14 S 1.2628(5) 0.48264(19) 0.1597(5) 0.0261(9) Uani 1 1 d . . . . .
S15 S 1.0738(5) -0.00624(18) 0.2938(4) 0.0195(8) Uani 1 1 d . . . . .
S16 S 1.2814(5) 0.10003(17) -0.0144(4) 0.0210(8) Uani 1 1 d . . . . .

loop_
_atom_site_aniso_label
_atom_site_aniso_U_11
_atom_site_aniso_U_22
_atom_site_aniso_U_33
_atom_site_aniso_U_23
_atom_site_aniso_U_13
_atom_site_aniso_U_12
Rb1 0.0269(9) 0.0206(7) 0.0293(9) -0.0044(6) 0.0024(7) -0.0007(6)
Rb2 0.0683(17) 0.0439(11) 0.0484(14) 0.0038(9) -0.0016(11) -0.0096(9)
Sb1 0.0171(6) 0.0205(5) 0.0206(5) 0.0035(4) 0.0007(4) 0.0007(4)
Sb2 0.0173(6) 0.0157(5) 0.0238(6) 0.0009(4) -0.0015(4) 0.0000(4)
Sb3 0.0178(6) 0.0160(5) 0.0205(5) -0.0029(4) -0.0004(4) -0.0002(4)
Sb4 0.0183(6) 0.0156(5) 0.0213(5) 0.0011(4) 0.0019(4) 0.0014(4)
Sb5 0.0206(6) 0.0160(5) 0.0225(6) 0.0010(4) 0.0031(4) -0.0002(4)
Sb6 0.0200(6) 0.0196(5) 0.0361(6) -0.0023(5) -0.0066(5) 0.0010(4)
Sb7 0.0196(6) 0.0336(6) 0.0182(5) 0.0002(5) -0.0009(4) -0.0069(4)
Sb8 0.0214(6) 0.0161(5) 0.0187(5) -0.0009(4) 0.0009(4) -0.0041(4)
Sb9 0.0184(6) 0.0176(5) 0.0266(6) -0.0012(4) 0.0017(4) 0.0008(4)
Sb10 0.0338(7) 0.0328(6) 0.0190(6) 0.0055(4) 0.0009(5) 0.0054(5)
S1 0.018(2) 0.032(2) 0.020(2) 0.0003(17) 0.0026(17) -0.0068(16)
S2 0.020(2) 0.0116(17) 0.0208(19) -0.0005(14) 0.0035(16) 0.0002(13)
S3 0.019(2) 0.0184(18) 0.0216(19) 0.0010(14) 0.0022(15) 0.0003(14)
S4 0.022(2) 0.0194(19) 0.021(2) 0.0045(15) 0.0033(17) 0.0021(15)
S5 0.023(2) 0.024(2) 0.022(2) 0.0001(16) 0.0020(16) 0.0000(16)
S6 0.021(2) 0.0242(19) 0.0121(19) 0.0011(15) -0.0005(16) -0.0044(16)
S7 0.021(2) 0.0216(18) 0.0142(18) 0.0014(14) 0.0008(15) -0.0037(15)
S8 0.024(2) 0.0235(19) 0.0175(19) 0.0004(15) 0.0028(16) -0.0001(15)
S9 0.021(2) 0.0150(18) 0.0166(19) -0.0006(14) 0.0000(14) -0.0029(14)
S10 0.029(2) 0.0146(18) 0.020(2) 0.0012(15) 0.0040(17) -0.0053(15)
S11 0.021(2) 0.0173(18) 0.0190(19) -0.0001(14) 0.0016(16) -0.0039(14)
S12 0.023(2) 0.0130(18) 0.034(2) -0.0006(15) 0.0006(18) 0.0032(14)
S13 0.030(3) 0.0159(19) 0.038(2) -0.0047(17) -0.0101(19) 0.0051(15)
S14 0.028(2) 0.0199(19) 0.031(2) 0.0031(17) 0.0062(18) 0.0062(16)
S15 0.020(2) 0.0142(17) 0.024(2) 0.0002(14) 0.0021(16) -0.0024(14)
S16 0.025(2) 0.0144(17) 0.024(2) 0.0016(15) 0.0069(16) 0.0042(14)

loop_
_atom_type_symbol
_atom_type_description
_atom_type_scat_dispersion_real
_atom_type_scat_dispersion_imag
_atom_type_scat_source
S S 0.1246 0.1234 'International Tables Vol C Tables 4.2.6.8 and 6.1.1.4'
Rb Rb -0.9393 2.9676 'International Tables Vol C Tables 4.2.6.8 and 6.1.1.4'
Sb Sb -0.5866 1.5461 'International Tables Vol C Tables 4.2.6.8 and 6.1.1.4'

loop_
_geom_angle_atom_site_label_1
_geom_angle_atom_site_label_2
_geom_angle_atom_site_label_3
_geom_angle
_geom_angle_site_symmetry_1
_geom_angle_site_symmetry_3
_geom_angle_publ_flag
S9 Rb1 S15 142.13(11) . . ?
S9 Rb1 S12 133.22(11) . . ?
S15 Rb1 S12 68.18(10) . . ?
S9 Rb1 S12 88.57(11) . 2 ?
S15 Rb1 S12 86.21(10) . 2 ?
S12 Rb1 S12 136.35(6) . 2 ?
S9 Rb1 S16 149.50(10) . 2_455 ?
S15 Rb1 S16 63.04(9) . 2_455 ?
S12 Rb1 S16 62.82(10) . 2_455 ?
S12 Rb1 S16 74.26(10) 2 2_455 ?
S9 Rb1 S5 77.29(10) . 1_655 ?
S15 Rb1 S5 66.45(10) . 1_655 ?
S12 Rb1 S5 126.72(11) . 1_655 ?
S12 Rb1 S5 65.47(10) 2 1_655 ?
S16 Rb1 S5 115.88(10) 2_455 1_655 ?
S9 Rb1 S15 83.87(9) . 2_455 ?
S15 Rb1 S15 133.01(7) . 2_455 ?
S12 Rb1 S15 86.57(10) . 2_455 ?
S12 Rb1 S15 86.30(10) 2 2_455 ?
S16 Rb1 S15 70.28(9) 2_455 2_455 ?
S5 Rb1 S15 146.06(11) 1_655 2_455 ?
S9 Rb1 S11 69.33(10) . . ?
S15 Rb1 S11 113.30(10) . . ?
S12 Rb1 S11 64.60(9) . . ?
S12 Rb1 S11 157.61(11) 2 . ?
S16 Rb1 S11 123.54(10) 2_455 . ?
S5 Rb1 S11 111.01(9) 1_655 . ?
S15 Rb1 S11 87.71(9) 2_455 . ?
S9 Rb1 S2 101.55(9) . . ?
S15 Rb1 S2 55.29(8) . . ?
S12 Rb1 S2 64.21(10) . . ?
S12 Rb1 S2 128.22(10) 2 . ?
S16 Rb1 S2 108.89(9) 2_455 . ?
S5 Rb1 S2 67.65(9) 1_655 . ?
S15 Rb1 S2 144.79(10) 2_455 . ?
S11 Rb1 S2 62.85(8) . . ?
S9 Rb1 Sb8 47.11(7) . . ?
S15 Rb1 Sb8 99.41(7) . . ?
S12 Rb1 Sb8 111.01(8) . . ?
S12 Rb1 Sb8 107.54(8) 2 . ?
S16 Rb1 Sb8 162.40(8) 2_455 . ?
S5 Rb1 Sb8 52.89(7) 1_655 . ?
S15 Rb1 Sb8 127.00(7) 2_455 . ?
S11 Rb1 Sb8 60.16(6) . . ?
S2 Rb1 Sb8 55.73(6) . . ?
S9 Rb1 Sb4 62.74(7) . 2_455 ?
S15 Rb1 Sb4 150.71(9) . 2_455 ?
S12 Rb1 Sb4 82.72(8) . 2_455 ?
S12 Rb1 Sb4 114.53(8) 2 2_455 ?
S16 Rb1 Sb4 101.32(8) 2_455 2_455 ?
S5 Rb1 Sb4 139.85(8) 1_655 2_455 ?
S15 Rb1 Sb4 37.21(6) 2_455 2_455 ?
S11 Rb1 Sb4 52.61(6) . 2_455 ?
S2 Rb1 Sb4 115.16(7) . 2_455 ?
Sb8 Rb1 Sb4 93.84(3) . 2_455 ?
S9 Rb1 Sb10 139.01(8) . . ?
S15 Rb1 Sb10 36.32(7) . . ?
S12 Rb1 Sb10 36.81(7) . . ?
S12 Rb1 Sb10 121.68(8) 2 . ?
S16 Rb1 Sb10 70.77(7) 2_455 . ?
S5 Rb1 Sb10 90.27(8) 1_655 . ?
S15 Rb1 Sb10 121.70(8) 2_455 . ?
S11 Rb1 Sb10 79.56(7) . . ?
S2 Rb1 Sb10 38.71(6) . . ?
Sb8 Rb1 Sb10 94.44(4) . . ?
Sb4 Rb1 Sb10 117.04(4) 2_455 . ?
S8 Rb2 S3 143.14(13) . 2_465 ?
S8 Rb2 S13 140.62(12) . . ?
S3 Rb2 S13 76.25(11) 2_465 . ?
S8 Rb2 S4 72.09(11) . . ?
S3 Rb2 S4 127.80(12) 2_465 . ?
S13 Rb2 S4 81.19(12) . . ?
S8 Rb2 S14 79.58(11) . 1_556 ?
S3 Rb2 S14 82.52(11) 2_465 1_556 ?
S13 Rb2 S14 115.72(13) . 1_556 ?
S4 Rb2 S14 149.20(11) . 1_556 ?
S8 Rb2 S14 103.50(12) . 2_465 ?
S3 Rb2 S14 66.87(11) 2_465 2_465 ?
S13 Rb2 S14 91.94(12) . 2_465 ?
S4 Rb2 S14 67.58(11) . 2_465 ?
S14 Rb2 S14 132.58(11) 1_556 2_465 ?
S8 Rb2 S13 74.83(11) . 2_465 ?
S3 Rb2 S13 68.88(10) 2_465 2_465 ?
S13 Rb2 S13 143.52(9) . 2_465 ?
S4 Rb2 S13 111.98(12) . 2_465 ?
S14 Rb2 S13 70.61(11) 1_556 2_465 ?
S14 Rb2 S13 65.03(11) 2_465 2_465 ?
S8 Rb2 S10 104.46(11) . 1_556 ?
S3 Rb2 S10 94.70(11) 2_465 1_556 ?
S13 Rb2 S10 60.81(11) . 1_556 ?
S4 Rb2 S10 114.01(11) . 1_556 ?
S14 Rb2 S10 61.54(10) 1_556 1_556 ?
S14 Rb2 S10 150.85(11) 2_465 1_556 ?
S13 Rb2 S10 131.12(11) 2_465 1_556 ?
S8 Rb2 Sb5 69.16(9) . 1_556 ?
S3 Rb2 Sb5 114.28(10) 2_465 1_556 ?
S13 Rb2 Sb5 98.32(10) . 1_556 ?
S4 Rb2 Sb5 115.18(9) . 1_556 ?
S14 Rb2 Sb5 40.53(7) 1_556 1_556 ?
S14 Rb2 Sb5 169.66(10) 2_465 1_556 ?
S13 Rb2 Sb5 105.34(9) 2_465 1_556 ?
S10 Rb2 Sb5 38.63(6) 1_556 1_556 ?
S8 Rb2 S1 71.64(9) . . ?
S3 Rb2 S1 143.34(12) 2_465 . ?
S13 Rb2 S1 70.28(10) . . ?
S4 Rb2 S1 61.35(10) . . ?
S14 Rb2 S1 98.66(11) 1_556 . ?
S14 Rb2 S1 127.65(11) 2_465 . ?
S13 Rb2 S1 146.17(11) 2_465 . ?
S10 Rb2 S1 56.01(9) 1_556 . ?
Sb5 Rb2 S1 58.13(7) 1_556 . ?
S8 Rb2 Sb1 35.69(8) . . ?
S3 Rb2 Sb1 144.05(11) 2_465 . ?
S13 Rb2 Sb1 117.18(10) . . ?
S4 Rb2 Sb1 37.72(7) . . ?
S14 Rb2 Sb1 115.26(9) 1_556 . ?
S14 Rb2 Sb1 78.98(8) 2_465 . ?
S13 Rb2 Sb1 87.17(9) 2_465 . ?
S10 Rb2 Sb1 121.15(7) 1_556 . ?
Sb5 Rb2 Sb1 97.33(5) 1_556 . ?
S1 Rb2 Sb1 68.09(7) . . ?
S8 Rb2 Sb9 127.25(10) . . ?
S3 Rb2 Sb9 81.49(8) 2_465 . ?
S13 Rb2 Sb9 34.34(8) . . ?
S4 Rb2 Sb9 55.34(7) . . ?
S14 Rb2 Sb9 149.12(10) 1_556 . ?
S14 Rb2 Sb9 62.41(8) 2_465 . ?
S13 Rb2 Sb9 126.36(9) 2_465 . ?
S10 Rb2 Sb9 93.69(8) 1_556 . ?
Sb5 Rb2 Sb9 127.72(7) 1_556 . ?
S1 Rb2 Sb9 79.33(7) . . ?
Sb1 Rb2 Sb9 92.81(5) . . ?
S8 Sb1 S9 91.02(13) . . ?
S8 Sb1 S4 97.96(14) . . ?
S9 Sb1 S4 94.82(12) . . ?
S8 Sb1 Rb2 49.27(9) . . ?
S9 Sb1 Rb2 106.22(10) . . ?
S4 Sb1 Rb2 50.78(10) . . ?
S11 Sb2 S12 97.70(14) . . ?
S11 Sb2 S6 87.42(12) . . ?
S12 Sb2 S6 100.03(13) . . ?
S9 Sb3 S16 87.73(13) 1_554 . ?
S9 Sb3 S2 94.00(13) 1_554 . ?
S16 Sb3 S2 89.38(11) . . ?
S5 Sb4 S16 99.48(14) 2_554 2_455 ?
S5 Sb4 S15 89.30(13) 2_554 . ?
S16 Sb4 S15 89.96(12) 2_455 . ?
S5 Sb4 Rb1 92.72(10) 2_554 2_554 ?
S16 Sb4 Rb1 143.28(9) 2_455 2_554 ?
S15 Sb4 Rb1 55.48(9) . 2_554 ?
S3 Sb5 S14 93.85(14) . . ?
S3 Sb5 S10 101.14(13) . . ?
S14 Sb5 S10 92.62(13) . . ?
S3 Sb5 Rb2 148.59(10) . 1_554 ?
S14 Sb5 Rb2 57.87(11) . 1_554 ?
S10 Sb5 Rb2 69.77(11) . 1_554 ?
S3 Sb5 Rb2 46.30(9) . 2_564 ?
S14 Sb5 Rb2 50.69(11) . 2_564 ?
S10 Sb5 Rb2 86.40(9) . 2_564 ?
Rb2 Sb5 Rb2 102.36(3) 1_554 2_564 ?
S7 Sb6 S13 92.23(14) . . ?
S7 Sb6 S3 85.97(12) . . ?
S13 Sb6 S3 91.83(14) . . ?
S7 Sb6 S1 84.68(12) . . ?
S13 Sb6 S1 101.22(14) . . ?
S3 Sb6 S1 164.20(12) . . ?
S6 Sb7 S11 86.18(13) . . ?
S6 Sb7 S3 90.43(13) . 1_455 ?
S11 Sb7 S3 94.12(12) . 1_455 ?
S6 Sb7 S8 86.09(12) . 1_554 ?
S11 Sb7 S8 172.16(13) . 1_554 ?
S3 Sb7 S8 84.64(11) 1_455 1_554 ?
S6 Sb7 S2 88.59(13) . . ?
S11 Sb7 S2 90.10(11) . . ?
S3 Sb7 S2 175.60(12) 1_455 . ?
S8 Sb7 S2 91.01(11) 1_554 . ?
S1 Sb8 S4 96.41(14) . . ?
S1 Sb8 S7 89.51(13) . . ?
S4 Sb8 S7 93.43(12) . . ?
S1 Sb8 S9 85.05(12) . . ?
S4 Sb8 S9 85.82(12) . . ?
S7 Sb8 S9 174.39(12) . . ?
S1 Sb8 Rb1 123.62(10) . . ?
S4 Sb8 Rb1 116.89(10) . . ?
S7 Sb8 Rb1 128.72(9) . . ?
S9 Sb8 Rb1 56.14(7) . . ?
S13 Sb9 S14 97.82(16) . . ?
S13 Sb9 S10 90.97(14) . 2_465 ?
S14 Sb9 S10 85.83(12) . 2_465 ?
S13 Sb9 Rb2 48.14(12) . . ?
S14 Sb9 Rb2 145.27(12) . . ?
S10 Sb9 Rb2 87.89(9) 2_465 . ?
S15 Sb10 S12 98.76(13) . . ?
S15 Sb10 S2 81.10(13) . . ?
S12 Sb10 S2 95.40(13) . . ?
S15 Sb10 S5 79.72(12) . 2_554 ?
S12 Sb10 S5 85.18(12) . 2_554 ?
S2 Sb10 S5 160.67(13) . 2_554 ?
S15 Sb10 Rb1 53.77(9) . . ?
S12 Sb10 Rb1 53.79(11) . . ?
S2 Sb10 Rb1 62.86(9) . . ?
S5 Sb10 Rb1 103.15(9) 2_554 . ?
Sb8 S1 Sb6 91.24(13) . . ?
Sb8 S1 Rb2 92.57(13) . . ?
Sb6 S1 Rb2 83.77(11) . . ?
Sb3 S2 Sb10 103.96(13) . . ?
Sb3 S2 Sb7 93.31(11) . . ?
Sb10 S2 Sb7 119.67(15) . . ?
Sb3 S2 Rb1 164.39(15) . . ?
Sb10 S2 Rb1 78.43(9) . . ?
Sb7 S2 Rb1 98.86(10) . . ?
Sb5 S3 Sb6 101.69(14) . . ?
Sb5 S3 Sb7 102.67(13) . 1_655 ?
Sb6 S3 Sb7 95.15(12) . 1_655 ?
Sb5 S3 Rb2 99.89(14) . 2_564 ?
Sb6 S3 Rb2 98.04(12) . 2_564 ?
Sb7 S3 Rb2 150.90(16) 1_655 2_564 ?
Sb8 S4 Sb1 94.50(12) . . ?
Sb8 S4 Rb2 109.22(15) . . ?
Sb1 S4 Rb2 91.50(12) . . ?
Sb4 S5 Sb10 89.63(13) 2_455 2_455 ?
Sb4 S5 Rb1 125.72(14) 2_455 1_455 ?
Sb10 S5 Rb1 88.98(11) 2_455 1_455 ?
Sb7 S6 Sb2 93.68(13) . . ?
Sb6 S7 Sb8 94.19(12) . . ?
Sb1 S8 Sb7 101.67(14) . 1_556 ?
Sb1 S8 Rb2 95.04(13) . . ?
Sb7 S8 Rb2 159.53(15) 1_556 . ?
Sb3 S9 Sb1 99.81(13) 1_556 . ?
Sb3 S9 Sb8 97.14(12) 1_556 . ?
Sb1 S9 Sb8 84.78(11) . . ?
Sb3 S9 Rb1 136.58(15) 1_556 . ?
Sb1 S9 Rb1 121.87(14) . . ?
Sb8 S9 Rb1 76.75(9) . . ?
Sb5 S10 Sb9 119.67(15) . 2_564 ?
Sb5 S10 Rb2 71.60(10) . 1_554 ?
Sb9 S10 Rb2 92.04(12) 2_564 1_554 ?
Sb2 S11 Sb7 92.09(12) . . ?
Sb2 S11 Rb1 95.12(11) . . ?
Sb7 S11 Rb1 105.81(12) . . ?
Sb10 S12 Sb2 116.82(15) . . ?
Sb10 S12 Rb1 89.40(13) . . ?
Sb2 S12 Rb1 100.43(13) . . ?
Sb10 S12 Rb1 97.45(13) . 2_454 ?
Sb2 S12 Rb1 104.02(14) . 2_454 ?
Rb1 S12 Rb1 148.08(12) . 2_454 ?
Sb9 S13 Sb6 103.20(15) . . ?
Sb9 S13 Rb2 97.52(15) . . ?
Sb6 S13 Rb2 104.12(15) . . ?
Sb9 S13 Rb2 95.75(15) . 2_564 ?
Sb6 S13 Rb2 94.71(14) . 2_564 ?
Rb2 S13 Rb2 153.75(14) . 2_564 ?
Sb9 S14 Sb5 102.56(14) . . ?
Sb9 S14 Rb2 114.45(16) . 1_554 ?
Sb5 S14 Rb2 81.60(12) . 1_554 ?
Sb9 S14 Rb2 98.24(14) . 2_564 ?
Sb5 S14 Rb2 94.32(14) . 2_564 ?
Rb2 S14 Rb2 147.20(15) 1_554 2_564 ?
Sb10 S15 Sb4 98.79(14) . . ?
Sb10 S15 Rb1 89.91(11) . . ?
Sb4 S15 Rb1 103.13(12) . . ?
Sb10 S15 Rb1 107.73(13) . 2_554 ?
Sb4 S15 Rb1 87.31(11) . 2_554 ?
Rb1 S15 Rb1 158.07(14) . 2_554 ?
Sb4 S16 Sb3 102.80(13) 2_554 . ?
Sb4 S16 Rb1 103.32(12) 2_554 2_554 ?
Sb3 S16 Rb1 152.46(14) . 2_554 ?

loop_
_geom_bond_atom_site_label_1
_geom_bond_atom_site_label_2
_geom_bond_distance
_geom_bond_site_symmetry_2
_geom_bond_publ_flag
Rb1 S9 3.326(4) . ?
Rb1 S15 3.348(4) . ?
Rb1 S12 3.349(5) . ?
Rb1 S12 3.378(4) 2 ?
Rb1 S16 3.381(4) 2_455 ?
Rb1 S5 3.409(5) 1_655 ?
Rb1 S15 3.423(4) 2_455 ?
Rb1 S11 3.595(4) . ?
Rb1 S2 3.770(4) . ?
Rb1 Sb8 3.8981(18) . ?
Rb1 Sb4 4.1502(18) 2_455 ?
Rb1 Sb10 4.1504(19) . ?
Rb2 S8 3.138(4) . ?
Rb2 S3 3.179(4) 2_465 ?
Rb2 S13 3.196(5) . ?
Rb2 S4 3.197(5) . ?
Rb2 S14 3.246(5) 1_556 ?
Rb2 S14 3.362(5) 2_465 ?
Rb2 S13 3.501(5) 2_465 ?
Rb2 S10 3.750(5) 1_556 ?
Rb2 Sb5 3.792(3) 1_556 ?
Rb2 S1 3.883(5) . ?
Rb2 Sb1 4.125(2) . ?
Rb2 Sb9 4.254(2) . ?
Sb1 S8 2.416(4) . ?
Sb1 S9 2.518(4) . ?
Sb1 S4 2.524(4) . ?
Sb2 S11 2.443(4) . ?
Sb2 S12 2.493(4) . ?
Sb2 S6 2.592(4) . ?
Sb3 S9 2.490(4) 1_554 ?
Sb3 S16 2.502(3) . ?
Sb3 S2 2.536(4) . ?
Sb4 S5 2.414(4) 2_554 ?
Sb4 S16 2.464(4) 2_455 ?
Sb4 S15 2.513(4) . ?
Sb4 Rb1 4.1502(18) 2_554 ?
Sb5 S3 2.447(4) . ?
Sb5 S14 2.491(4) . ?
Sb5 S10 2.495(4) . ?
Sb5 Rb2 3.792(3) 1_554 ?
Sb5 Rb2 4.332(2) 2_564 ?
Sb6 S7 2.462(4) . ?
Sb6 S13 2.524(4) . ?
Sb6 S3 2.744(4) . ?
Sb6 S1 2.793(4) . ?
Sb7 S6 2.438(4) . ?
Sb7 S11 2.652(4) . ?
Sb7 S3 2.757(4) 1_455 ?
Sb7 S8 2.759(4) 1_554 ?
Sb7 S2 2.777(4) . ?
Sb8 S1 2.409(4) . ?
Sb8 S4 2.498(4) . ?
Sb8 S7 2.625(4) . ?
Sb8 S9 2.934(4) . ?
Sb9 S13 2.421(5) . ?
Sb9 S14 2.476(4) . ?
Sb9 S10 2.515(3) 2_465 ?
Sb10 S15 2.458(4) . ?
Sb10 S12 2.487(4) . ?
Sb10 S2 2.650(4) . ?
Sb10 S5 2.917(4) 2_554 ?
S3 Sb7 2.756(4) 1_655 ?
S3 Rb2 3.179(4) 2_564 ?
S5 Sb4 2.414(4) 2_455 ?
S5 Sb10 2.917(4) 2_455 ?
S5 Rb1 3.409(5) 1_455 ?
S8 Sb7 2.759(4) 1_556 ?
S9 Sb3 2.490(4) 1_556 ?
S10 Sb9 2.515(3) 2_564 ?
S10 Rb2 3.750(5) 1_554 ?
S12 Rb1 3.378(4) 2_454 ?
S13 Rb2 3.501(5) 2_564 ?
S14 Rb2 3.246(5) 1_554 ?
S14 Rb2 3.362(5) 2_564 ?
S15 Rb1 3.423(4) 2_554 ?
S16 Sb4 2.464(4) 2_554 ?
S16 Rb1 3.381(4) 2_554 ?
